data_4062513
_journal_name_full Organometallics
_journal_paper_doi 10.1021/om030631c
_journal_year 2004
_chemical_formula_sum 'C38 H60 N4 P3 Zr'
_chemical_formula_weight 757.03
_space_group_IT_number 2
_symmetry_cell_setting triclinic
_symmetry_space_group_name_Hall '-P 1'
_symmetry_space_group_name_H-M 'P -1'
_cell_angle_alpha 79.100(13)
_cell_angle_beta 73.208(12)
_cell_angle_gamma 60.701(13)
_cell_formula_units_Z 2
_cell_length_a 13.306(9)
_cell_length_b 13.409(9)
_cell_length_c 16.000(11)
_cell_measurement_temperature 293(2)
_cell_volume 2379(3)
_diffrn_ambient_temperature 293(2)
_exptl_crystal_density_diffrn 1.057
_cod_database_code 4062513

loop_
_symmetry_equiv_pos_as_xyz
'x, y, z'
'-x, -y, -z'

loop_
_atom_site_label
_atom_site_type_symbol
_atom_site_fract_x
_atom_site_fract_y
_atom_site_fract_z
_atom_site_U_iso_or_equiv
_atom_site_adp_type
_atom_site_occupancy
_atom_site_symmetry_multiplicity
_atom_site_calc_flag
_atom_site_refinement_flags
_atom_site_disorder_assembly
_atom_site_disorder_group
Zr1 Zr 0.80973(5) 0.32907(4) 0.20013(3) 0.0355(2) Uani 1 1 d . . .
P1 P 0.75453(16) 0.08877(13) 0.24293(11) 0.0455(4) Uani 1 1 d . . .
P2 P 0.55234(14) 0.60014(12) 0.21607(11) 0.0429(4) Uani 1 1 d . . .
P3 P 1.01541(15) 0.30657(15) 0.31353(12) 0.0502(5) Uani 1 1 d D . .
N1 N 0.7677(5) 0.2000(4) 0.2292(4) 0.0563(15) Uani 1 1 d . . .
N2 N 0.6617(5) 0.4809(4) 0.2190(4) 0.0531(14) Uani 1 1 d . . .
N3 N 0.9295(5) 0.3117(5) 0.2632(4) 0.0537(14) Uani 1 1 d . . .
N4 N 0.8902(5) 0.3238(5) 0.0683(4) 0.0588(15) Uani 1 1 d . . .
C1 C 0.9047(8) -0.0430(7) 0.2306(6) 0.081(3) Uani 1 1 d . . .
C2 C 0.9580(13) -0.0460(14) 0.3052(11) 0.173(7) Uani 1 1 d . . .
H2A H 1.0344 -0.1118 0.3012 0.259 Uiso 1 1 calc R . .
H2B H 0.9068 -0.0506 0.3605 0.259 Uiso 1 1 calc R . .
H2C H 0.9660 0.0223 0.3006 0.259 Uiso 1 1 calc R . .
C3 C 0.9114(14) -0.1582(8) 0.2307(11) 0.171(7) Uani 1 1 d . . .
H3A H 0.9923 -0.2163 0.2240 0.257 Uiso 1 1 calc R . .
H3B H 0.8813 -0.1588 0.1831 0.257 Uiso 1 1 calc R . .
H3C H 0.8649 -0.1730 0.2850 0.257 Uiso 1 1 calc R . .
C4 C 0.9844(11) -0.0264(11) 0.1452(9) 0.151(6) Uani 1 1 d . . .
H4A H 1.0610 -0.0923 0.1375 0.227 Uiso 1 1 calc R . .
H4B H 0.9925 0.0405 0.1470 0.227 Uiso 1 1 calc R . .
H4C H 0.9501 -0.0168 0.0973 0.227 Uiso 1 1 calc R . .
C5 C 0.6830(12) 0.0832(9) 0.1576(7) 0.106(4) Uani 1 1 d . . .
C6 C 0.757(2) 0.084(3) 0.0702(8) 0.273(15) Uani 1 1 d . . .
H6A H 0.7206 0.0803 0.0277 0.410 Uiso 1 1 calc R . .
H6B H 0.8336 0.0195 0.0664 0.410 Uiso 1 1 calc R . .
H6C H 0.7638 0.1536 0.0591 0.410 Uiso 1 1 calc R . .
C7 C 0.5661(18) 0.1988(17) 0.1589(15) 0.229(11) Uani 1 1 d . . .
H7A H 0.5279 0.1996 0.1161 0.344 Uiso 1 1 calc R . .
H7B H 0.5847 0.2617 0.1456 0.344 Uiso 1 1 calc R . .
H7C H 0.5141 0.2061 0.2158 0.344 Uiso 1 1 calc R . .
C8 C 0.655(2) -0.0149(15) 0.1692(15) 0.262(14) Uani 1 1 d . . .
H8A H 0.6212 -0.0107 0.1225 0.393 Uiso 1 1 calc R . .
H8B H 0.6001 -0.0111 0.2241 0.393 Uiso 1 1 calc R . .
H8C H 0.7267 -0.0859 0.1683 0.393 Uiso 1 1 calc R . .
C9 C 0.6625(9) 0.0807(8) 0.3566(6) 0.084(3) Uani 1 1 d . . .
C10 C 0.6526(17) -0.0299(12) 0.3855(9) 0.194(9) Uani 1 1 d . . .
H10A H 0.6045 -0.0243 0.4438 0.291 Uiso 1 1 calc R . .
H10B H 0.7301 -0.0932 0.3842 0.291 Uiso 1 1 calc R . .
H10C H 0.6169 -0.0419 0.3465 0.291 Uiso 1 1 calc R . .
C11 C 0.7124(17) 0.105(2) 0.4199(7) 0.210(10) Uani 1 1 d . . .
H11A H 0.6682 0.1012 0.4785 0.315 Uiso 1 1 calc R . .
H11B H 0.7067 0.1803 0.4060 0.315 Uiso 1 1 calc R . .
H11C H 0.7939 0.0494 0.4153 0.315 Uiso 1 1 calc R . .
C12 C 0.5369(12) 0.1801(14) 0.3644(11) 0.184(8) Uani 1 1 d . . .
H12A H 0.4900 0.1765 0.4220 0.276 Uiso 1 1 calc R . .
H12B H 0.5019 0.1746 0.3218 0.276 Uiso 1 1 calc R . .
H12C H 0.5402 0.2515 0.3542 0.276 Uiso 1 1 calc R . .
C13 C 0.5854(8) 0.6933(7) 0.1202(6) 0.078(3) Uani 1 1 d . . .
C14 C 0.5984(13) 0.6470(12) 0.0343(7) 0.143(5) Uani 1 1 d . . .
H14A H 0.6156 0.6947 -0.0144 0.215 Uiso 1 1 calc R . .
H14B H 0.5258 0.6475 0.0348 0.215 Uiso 1 1 calc R . .
H14C H 0.6617 0.5701 0.0292 0.215 Uiso 1 1 calc R . .
C15 C 0.7056(11) 0.6825(11) 0.1123(9) 0.135(5) Uani 1 1 d . . .
H15A H 0.7225 0.7297 0.0630 0.202 Uiso 1 1 calc R . .
H15B H 0.7643 0.6041 0.1043 0.202 Uiso 1 1 calc R . .
H15C H 0.7067 0.7068 0.1646 0.202 Uiso 1 1 calc R . .
C16 C 0.4937(11) 0.8216(8) 0.1194(8) 0.133(5) Uani 1 1 d . . .
H16A H 0.5189 0.8609 0.0677 0.199 Uiso 1 1 calc R . .
H16B H 0.4874 0.8545 0.1702 0.199 Uiso 1 1 calc R . .
H16C H 0.4181 0.8290 0.1199 0.199 Uiso 1 1 calc R . .
C17 C 0.5084(9) 0.6734(7) 0.3202(5) 0.084(3) Uani 1 1 d . . .
C18 C 0.3793(12) 0.7759(10) 0.3374(7) 0.149(6) Uani 1 1 d . . .
H18A H 0.3633 0.8096 0.3906 0.224 Uiso 1 1 calc R . .
H18B H 0.3235 0.7481 0.3425 0.224 Uiso 1 1 calc R . .
H18C H 0.3724 0.8324 0.2896 0.224 Uiso 1 1 calc R . .
C19 C 0.5951(15) 0.7159(14) 0.3191(9) 0.147(6) Uani 1 1 d . . .
H19A H 0.5721 0.7528 0.3722 0.221 Uiso 1 1 calc R . .
H19B H 0.5951 0.7696 0.2700 0.221 Uiso 1 1 calc R . .
H19C H 0.6730 0.6523 0.3144 0.221 Uiso 1 1 calc R . .
C20 C 0.5161(12) 0.5877(10) 0.3965(6) 0.125(5) Uani 1 1 d . . .
H20A H 0.4949 0.6243 0.4494 0.188 Uiso 1 1 calc R . .
H20B H 0.5956 0.5265 0.3892 0.188 Uiso 1 1 calc R . .
H20C H 0.4628 0.5575 0.3996 0.188 Uiso 1 1 calc R . .
C21 C 0.4229(8) 0.5839(8) 0.2038(8) 0.094(3) Uani 1 1 d . . .
C22 C 0.3171(11) 0.6936(13) 0.1795(12) 0.176(7) Uani 1 1 d . . .
H22A H 0.2580 0.6749 0.1747 0.264 Uiso 1 1 calc R . .
H22B H 0.3434 0.7270 0.1246 0.264 Uiso 1 1 calc R . .
H22C H 0.2839 0.7472 0.2240 0.264 Uiso 1 1 calc R . .
C23 C 0.3847(12) 0.5243(13) 0.2892(11) 0.162(7) Uani 1 1 d . . .
H23A H 0.3191 0.5144 0.2860 0.243 Uiso 1 1 calc R . .
H23B H 0.3613 0.5703 0.3373 0.243 Uiso 1 1 calc R . .
H23C H 0.4496 0.4507 0.2979 0.243 Uiso 1 1 calc R . .
C24 C 0.4706(14) 0.4981(15) 0.1336(12) 0.175(7) Uani 1 1 d . . .
H24A H 0.4069 0.4887 0.1258 0.263 Uiso 1 1 calc R . .
H24B H 0.5296 0.4256 0.1516 0.263 Uiso 1 1 calc R . .
H24C H 0.5053 0.5262 0.0794 0.263 Uiso 1 1 calc R . .
C25A C 1.0657(17) 0.4192(15) 0.2688(12) 0.068(5) Uiso 0.50 1 d PD . .
C25B C 1.023(2) 0.4450(15) 0.2998(15) 0.085(6) Uiso 0.50 1 d PD . .
C26 C 0.9877(17) 0.5137(17) 0.2205(13) 0.178(7) Uiso 1 1 d . . .
C27 C 1.1297(13) 0.4437(13) 0.3248(10) 0.139(5) Uiso 1 1 d . . .
C28B C 1.156(2) 0.381(2) 0.1832(18) 0.130(9) Uiso 0.50 1 d P . .
C28A C 0.914(2) 0.534(2) 0.3526(17) 0.122(8) Uiso 0.50 1 d P . .
C29A C 1.1713(14) 0.1843(16) 0.2641(15) 0.090(6) Uiso 0.50 1 d PD . .
C29B C 1.1486(16) 0.1622(14) 0.3152(15) 0.089(6) Uiso 0.50 1 d PD . .
C30 C 1.1710(17) 0.0975(18) 0.2372(13) 0.177(7) Uiso 1 1 d . . .
C31 C 1.2601(14) 0.1441(13) 0.3368(10) 0.141(5) Uiso 1 1 d . . .
C32B C 1.108(2) 0.077(2) 0.3858(15) 0.107(7) Uiso 0.50 1 d P . .
C32A C 1.223(3) 0.224(2) 0.1759(18) 0.129(9) Uiso 0.50 1 d P . .
C33A C 0.9306(16) 0.3424(18) 0.4352(9) 0.079(5) Uiso 0.50 1 d PD . .
C33B C 0.9711(16) 0.2704(17) 0.4325(9) 0.074(4) Uiso 0.50 1 d PD . .
C34 C 0.8404(16) 0.3129(15) 0.4642(11) 0.161(6) Uiso 1 1 d . . .
C35 C 1.0176(12) 0.3027(12) 0.4984(9) 0.122(4) Uiso 1 1 d . . .
C36B C 0.836(2) 0.469(2) 0.4443(17) 0.121(8) Uiso 0.50 1 d P . .
C36A C 0.990(2) 0.144(2) 0.4483(16) 0.111(7) Uiso 0.50 1 d P . .
C37 C 1.0001(14) 0.320(2) 0.0224(8) 0.190(9) Uani 1 1 d . . .
H37A H 1.0101 0.3161 -0.0390 0.285 Uiso 1 1 calc R . .
H37B H 1.0631 0.2533 0.0429 0.285 Uiso 1 1 calc R . .
H37C H 1.0019 0.3874 0.0321 0.285 Uiso 1 1 calc R . .
C38 C 0.8333(11) 0.3301(11) 0.0011(7) 0.110(4) Uani 1 1 d . . .
H38A H 0.8857 0.3262 -0.0553 0.165 Uiso 1 1 calc R . .
H38B H 0.7615 0.4011 0.0036 0.165 Uiso 1 1 calc R . .
H38C H 0.8152 0.2673 0.0107 0.165 Uiso 1 1 calc R . .

loop_
_atom_site_aniso_label
_atom_site_aniso_U_11
_atom_site_aniso_U_22
_atom_site_aniso_U_33
_atom_site_aniso_U_23
_atom_site_aniso_U_13
_atom_site_aniso_U_12
Zr1 0.0370(4) 0.0241(3) 0.0382(3) -0.0038(2) -0.0055(2) -0.0097(2)
P1 0.0601(11) 0.0320(8) 0.0464(9) -0.0012(7) -0.0116(8) -0.0236(8)
P2 0.0393(9) 0.0268(8) 0.0498(9) -0.0034(6) -0.0070(7) -0.0069(7)
P3 0.0467(10) 0.0516(10) 0.0585(10) 0.0093(8) -0.0192(8) -0.0278(8)
N1 0.065(4) 0.034(3) 0.068(4) -0.008(3) -0.012(3) -0.023(3)
N2 0.056(3) 0.030(3) 0.057(3) -0.003(2) -0.008(3) -0.010(2)
N3 0.046(3) 0.055(3) 0.057(3) -0.003(3) -0.012(3) -0.022(3)
N4 0.061(4) 0.057(3) 0.049(3) -0.012(3) 0.002(3) -0.025(3)
C1 0.083(6) 0.043(4) 0.100(7) -0.009(4) -0.012(5) -0.019(4)
C2 0.117(11) 0.166(15) 0.200(17) -0.019(12) -0.090(11) -0.006(10)
C3 0.187(14) 0.028(5) 0.215(16) -0.007(7) 0.006(12) -0.014(7)
C4 0.105(9) 0.099(9) 0.168(12) -0.022(8) 0.060(9) -0.029(7)
C5 0.170(11) 0.093(7) 0.111(8) 0.029(6) -0.091(8) -0.083(8)
C6 0.33(3) 0.53(4) 0.050(7) -0.014(14) -0.058(12) -0.26(3)
C7 0.24(2) 0.191(18) 0.31(3) 0.052(18) -0.23(2) -0.074(17)
C8 0.48(4) 0.175(16) 0.35(3) 0.089(17) -0.31(3) -0.23(2)
C9 0.101(7) 0.082(6) 0.060(5) -0.011(4) 0.018(5) -0.053(6)
C10 0.29(2) 0.128(11) 0.137(11) -0.011(9) 0.081(13) -0.148(14)
C11 0.26(2) 0.37(3) 0.055(7) -0.059(11) 0.028(9) -0.21(2)
C12 0.112(11) 0.156(14) 0.173(15) -0.008(11) 0.050(10) -0.023(10)
C13 0.079(6) 0.051(4) 0.069(5) 0.012(4) -0.008(4) -0.014(4)
C14 0.177(13) 0.142(11) 0.059(6) 0.004(6) -0.013(7) -0.045(10)
C15 0.108(9) 0.125(10) 0.142(11) 0.055(8) -0.008(8) -0.066(8)
C16 0.142(10) 0.061(6) 0.123(9) 0.048(6) -0.016(8) -0.019(6)
C17 0.106(7) 0.053(5) 0.053(4) -0.014(4) -0.015(4) -0.003(5)
C18 0.157(12) 0.087(8) 0.096(8) -0.047(6) -0.030(8) 0.039(7)
C19 0.202(16) 0.173(14) 0.131(11) -0.031(10) -0.054(10) -0.119(13)
C20 0.161(11) 0.110(9) 0.058(6) 0.000(5) -0.018(6) -0.032(8)
C21 0.056(5) 0.078(6) 0.152(10) -0.025(6) -0.026(6) -0.025(5)
C22 0.084(9) 0.148(13) 0.28(2) -0.025(13) -0.094(11) -0.010(8)
C23 0.111(10) 0.146(12) 0.245(18) -0.026(12) 0.015(11) -0.096(10)
C24 0.160(14) 0.190(16) 0.235(19) -0.092(14) -0.061(13) -0.090(13)
C37 0.148(13) 0.38(3) 0.077(8) -0.047(12) 0.012(8) -0.152(17)
C38 0.121(9) 0.121(9) 0.078(6) -0.022(6) -0.012(6) -0.049(8)

loop_
_geom_bond_atom_site_label_1
_geom_bond_atom_site_label_2
_geom_bond_distance
_geom_bond_site_symmetry_2
_geom_bond_publ_flag
Zr1 N1 2.005(6) . ?
Zr1 N2 2.020(5) . ?
Zr1 N3 2.022(6) . ?
Zr1 N4 2.068(6) . ?
P1 N1 1.553(6) . ?
P1 C9 1.893(8) . ?
P1 C1 1.898(9) . ?
P1 C5 1.907(9) . ?
P2 N2 1.552(5) . ?
P2 C13 1.879(8) . ?
P2 C17 1.891(8) . ?
P2 C21 1.905(9) . ?
P3 N3 1.547(6) . ?
P3 C33B 1.868(13) . ?
P3 C25B 1.874(15) . ?
P3 C29B 1.881(15) . ?
P3 C25A 1.882(13) . ?
P3 C29A 1.957(15) . ?
P3 C33A 1.961(14) . ?
N4 C37 1.414(14) . ?
N4 C38 1.452(12) . ?
C1 C3 1.503(14) . ?
C1 C4 1.523(14) . ?
C1 C2 1.540(17) . ?
C5 C6 1.458(19) . ?
C5 C8 1.499(16) . ?
C5 C7 1.57(2) . ?
C9 C11 1.518(18) . ?
C9 C10 1.526(14) . ?
C9 C12 1.532(16) . ?
C13 C15 1.503(15) . ?
C13 C14 1.544(15) . ?
C13 C16 1.547(12) . ?
C17 C20 1.498(13) . ?
C17 C19 1.511(16) . ?
C17 C18 1.573(13) . ?
C21 C23 1.533(18) . ?
C21 C24 1.534(17) . ?
C21 C22 1.539(15) . ?
C25A C25B 0.63(2) . ?
C25A C26 1.45(2) . ?
C25A C28B 1.52(3) . ?
C25A C27 1.57(2) . ?
C25B C26 1.47(3) . ?
C25B C28A 1.49(3) . ?
C25B C27 1.58(2) . ?
C28B C32A 1.86(4) . ?
C28A C36B 1.87(4) . ?
C29A C29B 0.84(2) . ?
C29A C30 1.32(3) . ?
C29A C32A 1.50(3) . ?
C29A C31 1.72(3) . ?
C29B C31 1.51(2) . ?
C29B C30 1.53(3) . ?
C29B C32B 1.62(3) . ?
C32B C36A 1.52(3) . ?
C33A C33B 0.85(2) . ?
C33A C34 1.37(2) . ?
C33A C36B 1.54(3) . ?
C33A C35 1.59(2) . ?
C33B C34 1.49(2) . ?
C33B C36A 1.56(3) . ?
C33B C35 1.58(2) . ?
C34 C36B 2.03(3) . ?
